data_7130978
loop_
_publ_author_name
'Repp, Stefan'
'Steiner, Michael'
'Anjass, Montaha'
'Sorsche, Dieter'
'Streb, Carsten'

_publ_section_title
;
 Cation-controlled capture of polyoxovanadate-based organic-inorganic 1D
 architectures
;
_journal_name_full 'Chemical Communications'
_journal_paper_doi 10.1039/D2CC04379C
_journal_year 2022
_chemical_formula_moiety 'C16 H48 Ba O8 S8, O32 V12, N O3, C8 H24 N4, 4(C2 H6 O S)'
_chemical_formula_sum 'C32 H96 Ba N5 O47 S12 V12'
_chemical_formula_weight 2436.47
_space_group_crystal_system tetragonal
_space_group_IT_number 85
_space_group_name_Hall '-P 4a'
_space_group_name_H-M_alt 'P 4/n :2'
_atom_sites_solution_hydrogens geom
_atom_sites_solution_primary direct
_audit_creation_date 2022-08-02
_audit_creation_method
;
Olex2 1.3
(compiled 2020.11.12 svn.r5f609507 for OlexSys, GUI svn.r6214)
;
_audit_update_record
;
2022-08-02 deposited with the CCDC.	2022-11-11 downloaded from the CCDC.
;
_cell_angle_alpha 90
_cell_angle_beta 90
_cell_angle_gamma 90
_cell_formula_units_Z 2
_cell_length_a 19.6114(12)
_cell_length_b 19.6114(12)
_cell_length_c 11.0115(9)
_cell_measurement_reflns_used 9486
_cell_measurement_temperature 150.0
_cell_measurement_theta_max 27.37
_cell_measurement_theta_min 2.36
_cell_volume 4235.1(5)
_computing_cell_refinement 'SAINT v8.37A (Bruker, 2015)'
_computing_data_reduction 'SAINT v8.37A (Bruker, 2015)'
_computing_molecular_graphics 'Olex2 1.3 (Dolomanov et al., 2009)'
_computing_publication_material 'Olex2 1.3 (Dolomanov et al., 2009)'
_computing_structure_refinement 'SHELXL 2014/7 (Sheldrick, 2015)'
_computing_structure_solution 'SHELXS  (Sheldrick, 2008)'
_diffrn_ambient_temperature 150.0
_diffrn_measured_fraction_theta_full 1.000
_diffrn_measured_fraction_theta_max 1.000
_diffrn_measurement_device_type 'Bruker APEX-II CCD'
_diffrn_measurement_method '\f and \w scans'
_diffrn_radiation_type MoK\a
_diffrn_radiation_wavelength 0.71073
_diffrn_reflns_av_R_equivalents 0.0555
_diffrn_reflns_av_unetI/netI 0.0099
_diffrn_reflns_Laue_measured_fraction_full 1.000
_diffrn_reflns_Laue_measured_fraction_max 1.000
_diffrn_reflns_limit_h_max 25
_diffrn_reflns_limit_h_min -25
_diffrn_reflns_limit_k_max 25
_diffrn_reflns_limit_k_min -25
_diffrn_reflns_limit_l_max 14
_diffrn_reflns_limit_l_min -14
_diffrn_reflns_number 368824
_diffrn_reflns_point_group_measured_fraction_full 1.000
_diffrn_reflns_point_group_measured_fraction_max 1.000
_diffrn_reflns_theta_full 25.242
_diffrn_reflns_theta_max 27.542
_diffrn_reflns_theta_min 1.849
_diffrn_source_current 1.4
_diffrn_source_power 0.07
_diffrn_source_voltage 50.0
_diffrn_standards_number 0
_exptl_absorpt_coefficient_mu 2.101
_exptl_absorpt_correction_T_max 0.7456
_exptl_absorpt_correction_T_min 0.6595
_exptl_absorpt_correction_type none
_exptl_absorpt_process_details
;
SADABS-2016/2 (Bruker,2016/2) was used for absorption correction.
wR2(int) was 0.1188 before and 0.0629 after correction.
The Ratio of minimum to maximum transmission is 0.8845.
The \l/2 correction factor is Not present.
;
_exptl_crystal_colour orange
_exptl_crystal_colour_primary orange
_exptl_crystal_density_diffrn 1.911
_exptl_crystal_description block
_exptl_crystal_F_000 2446
_exptl_crystal_size_max 0.2
_exptl_crystal_size_mid 0.18
_exptl_crystal_size_min 0.16
_refine_diff_density_max 1.207
_refine_diff_density_min -0.471
_refine_diff_density_rms 0.098
_refine_ls_extinction_method none
_refine_ls_goodness_of_fit_ref 1.127
_refine_ls_hydrogen_treatment constr
_refine_ls_matrix_type full
_refine_ls_number_parameters 298
_refine_ls_number_reflns 4893
_refine_ls_number_restraints 42
_refine_ls_restrained_S_all 1.128
_refine_ls_R_factor_all 0.0262
_refine_ls_R_factor_gt 0.0249
_refine_ls_shift/su_max 0.000
_refine_ls_shift/su_mean 0.000
_refine_ls_structure_factor_coef Fsqd
_refine_ls_weighting_details 'w=1/[\s^2^(Fo^2^)+(0.0358P)^2^+5.9095P] where P=(Fo^2^+2Fc^2^)/3'
_refine_ls_weighting_scheme calc
_refine_ls_wR_factor_gt 0.0693
_refine_ls_wR_factor_ref 0.0710
_reflns_Friedel_coverage 0.000
_reflns_number_gt 4793
_reflns_number_total 4893
_reflns_threshold_expression 'I > 2\s(I)'
_cod_data_source_file d2cc04379c2.cif
_cod_data_source_block sr21028_0ma
_cod_original_cell_volume 4235.1(6)
_cod_original_sg_symbol_H-M 'P 4/n'
_cod_database_code 7130978
_shelx_shelxl_version_number 2014/7
_shelx_space_group_comment
;
The symmetry employed for this shelxl refinement is uniquely defined
by the following loop, which should always be used as a source of
symmetry information in preference to the above space-group names.
They are only intended as comments.
;
_olex2_refinement_description
;
1. Twinned data refinement
 Scales: 0.5000(8)
 0.5000(8)
2. Fixed Uiso
 At 1.2 times of:
  All C(H,H) groups, All N(H,H) groups
 At 1.5 times of:
  All C(H,H,H) groups
3. Restrained distances
 S2-O1 \\sim S2A-O1A
 with sigma of 0.02
 S2-C1 \\sim S2A-C1A
 with sigma of 0.02
 S2-C3 \\sim S2A-C3A
 with sigma of 0.02
 O1-C3 \\sim O1A-C3A
 with sigma of 0.04
 O1-C1 \\sim O1A-C1A
 with sigma of 0.04
 C1-C3 \\sim C1A-C3A
 with sigma of 0.04
4. Rigid body (RIGU) restrains
 S2, O1, C1, C3
 with sigma for 1-2 distances of 0.004 and sigma for 1-3 distances of 0.004
 S2A, O1A, C1A, C3A
 with sigma for 1-2 distances of 0.004 and sigma for 1-3 distances of 0.004
5. Others
 Sof(S2A)=Sof(O1A)=Sof(C1A)=Sof(H1AA)=Sof(H1AB)=Sof(H1AC)=Sof(C3A)=Sof(H3AA)=
 Sof(H3AB)=Sof(H3AC)=1-FVAR(1)
 Sof(S2)=Sof(O1)=Sof(C1)=Sof(H1A)=Sof(H1B)=Sof(H1C)=Sof(C3)=Sof(H3A)=Sof(H3B)=
 Sof(H3C)=FVAR(1)
 Fixed Sof: O5(0.5)
6.a Secondary CH2 refined with riding coordinates:
 C2(H2A,H2B), N5(H5D,H5E), C8(H8A,H8B)
6.b Idealised Me refined as rotating group:
 C5(H5A,H5B,H5C), C4(H4A,H4B,H4C), C7(H7A,H7B,H7C), C10(H10A,H10B,H10C),
 C1(H1A,H1B,H1C), C3(H3A,H3B,H3C), C1A(H1AA,H1AB,H1AC), C3A(H3AA,H3AB,H3AC)
;
_olex2_submission_special_instructions 'No special instructions were received'

loop_
_space_group_symop_operation_xyz
'x, y, z'
'-y+1/2, x, z'
'-x+1/2, -y+1/2, z'
'y, -x+1/2, z'
'-x, -y, -z'
'y-1/2, -x, -z'
'x-1/2, y-1/2, -z'
'-y, x-1/2, -z'

loop_
_atom_site_label
_atom_site_type_symbol
_atom_site_fract_x
_atom_site_fract_y
_atom_site_fract_z
_atom_site_U_iso_or_equiv
_atom_site_adp_type
_atom_site_occupancy
_atom_site_site_symmetry_order
_atom_site_calc_flag
_atom_site_refinement_flags_posn
_atom_site_refinement_flags_adp
_atom_site_refinement_flags_occupancy
_atom_site_disorder_assembly
_atom_site_disorder_group
Ba1 Ba 0.7500 0.2500 0.5000 0.01604(7) Uani 1 4 d S T P . .
V2 V 0.42221(3) 0.17430(3) 0.03167(5) 0.01849(11) Uani 1 1 d . . . . .
V3 V 0.42841(3) 0.31880(3) 0.01844(5) 0.01853(11) Uani 1 1 d . . . . .
V5 V 0.36276(3) 0.29821(2) 0.26860(4) 0.01600(10) Uani 1 1 d . . . . .
O2 O 0.41394(9) 0.24865(12) 0.14068(16) 0.0182(3) Uani 1 1 d . . . . .
O7 O 0.37389(11) 0.36442(11) 0.14248(16) 0.0197(4) Uani 1 1 d . . . . .
O8 O 0.38267(13) 0.37827(13) -0.07620(18) 0.0298(5) Uani 1 1 d . . . . .
O11 O 0.43554(12) 0.24376(13) -0.07693(18) 0.0270(4) Uani 1 1 d . . . . .
O13 O 0.50391(13) 0.34763(13) 0.0344(2) 0.0273(5) Uani 1 1 d . . . . .
O14 O 0.49559(12) 0.14185(12) 0.0540(2) 0.0259(5) Uani 1 1 d . . . . .
S5 S 0.72307(5) 0.43500(5) 0.59571(8) 0.02978(18) Uani 1 1 d . . . . .
N1 N 0.7500 0.7500 0.9911(4) 0.0184(8) Uani 1 4 d S T P . .
O4 O 0.7500 0.7500 0.8798(4) 0.0253(8) Uani 1 4 d S T P . .
O12 O 0.72048(14) 0.32788(15) 0.2953(2) 0.0392(6) Uani 1 1 d . . . . .
O16 O 0.68659(14) 0.36872(12) 0.5684(2) 0.0327(6) Uani 1 1 d . . . . .
O3 O 0.42063(11) 0.31784(11) 0.3643(2) 0.0222(4) Uani 1 1 d . . . . .
O6 O 0.28993(11) 0.33759(11) 0.32163(18) 0.0187(4) Uani 1 1 d . . . . .
S1 S 0.77246(5) 0.35417(5) 0.20794(8) 0.03044(19) Uani 1 1 d . . . . .
C5 C 0.7491(3) 0.42864(18) 0.7495(3) 0.0383(8) Uani 1 1 d . . . . .
H5A H 0.7094 0.4184 0.8005 0.057 Uiso 1 1 calc R U . . .
H5B H 0.7693 0.4719 0.7754 0.057 Uiso 1 1 calc R U . . .
H5C H 0.7828 0.3921 0.7577 0.057 Uiso 1 1 calc R U . . .
C4 C 0.6583(2) 0.49657(19) 0.6162(4) 0.0359(8) Uani 1 1 d . . . . .
H4A H 0.6360 0.5057 0.5383 0.054 Uiso 1 1 calc R U . . .
H4B H 0.6784 0.5388 0.6475 0.054 Uiso 1 1 calc R U . . .
H4C H 0.6246 0.4794 0.6743 0.054 Uiso 1 1 calc R U . . .
C7 C 0.7960(3) 0.4362(2) 0.2632(4) 0.0475(10) Uani 1 1 d . . . . .
H7A H 0.8227 0.4601 0.2012 0.071 Uiso 1 1 calc R U . . .
H7B H 0.8234 0.4311 0.3371 0.071 Uiso 1 1 calc R U . . .
H7C H 0.7548 0.4625 0.2816 0.071 Uiso 1 1 calc R U . . .
C10 C 0.7271(2) 0.3811(2) 0.0769(4) 0.0430(10) Uani 1 1 d . . . . .
H10A H 0.7073 0.3414 0.0362 0.064 Uiso 1 1 calc R U . . .
H10B H 0.7583 0.4044 0.0213 0.064 Uiso 1 1 calc R U . . .
H10C H 0.6906 0.4125 0.1010 0.064 Uiso 1 1 calc R U . . .
O5 O 0.7187(7) 0.7062(5) 1.0487(4) 0.082(3) Uani 0.5 1 d . . P . .
C2 C 0.2609(2) 0.3634(2) 0.6114(3) 0.0427(9) Uani 1 1 d . . . . .
H2A H 0.2599 0.3281 0.5472 0.051 Uiso 1 1 calc R U . . .
H2B H 0.2766 0.4065 0.5741 0.051 Uiso 1 1 calc R U . . .
N5 N 0.3084(2) 0.3432(2) 0.7044(3) 0.0507(10) Uani 1 1 d . . . . .
H5D H 0.2868 0.3144 0.7564 0.061 Uiso 1 1 calc R U . . .
H5E H 0.3206 0.3809 0.7474 0.061 Uiso 1 1 calc R U . . .
C8 C 0.1914(2) 0.3730(2) 0.6594(4) 0.0424(10) Uani 1 1 d . . . . .
H8A H 0.1629 0.3934 0.5948 0.051 Uiso 1 1 calc R U . . .
H8B H 0.1935 0.4060 0.7273 0.051 Uiso 1 1 calc R U . . .
S2 S 0.58944(6) 0.47280(8) 0.24982(13) 0.0353(5) Uani 0.751(6) 1 d D U P A 1
O1 O 0.6273(2) 0.5268(3) 0.3157(5) 0.0399(11) Uani 0.751(6) 1 d D U P A 1
C1 C 0.5134(7) 0.5095(7) 0.1938(10) 0.051(3) Uani 0.751(6) 1 d D U P A 1
H1A H 0.5236 0.5365 0.1211 0.076 Uiso 0.751(6) 1 calc R U P A 1
H1B H 0.4934 0.5390 0.2561 0.076 Uiso 0.751(6) 1 calc R U P A 1
H1C H 0.4810 0.4733 0.1730 0.076 Uiso 0.751(6) 1 calc R U P A 1
C3 C 0.5511(5) 0.4223(4) 0.3674(8) 0.050(2) Uani 0.751(6) 1 d D U P A 1
H3A H 0.5231 0.4516 0.4194 0.075 Uiso 0.751(6) 1 calc R U P A 1
H3B H 0.5870 0.4008 0.4162 0.075 Uiso 0.751(6) 1 calc R U P A 1
H3C H 0.5225 0.3869 0.3307 0.075 Uiso 0.751(6) 1 calc R U P A 1
S2A S 0.5618(4) 0.5058(4) 0.3016(8) 0.079(3) Uani 0.249(6) 1 d D U P A 2
O1A O 0.6305(13) 0.530(2) 0.288(4) 0.148(13) Uani 0.249(6) 1 d D U P A 2
C1A C 0.5641(16) 0.4174(11) 0.328(3) 0.065(8) Uani 0.249(6) 1 d D U P A 2
H1AA H 0.5472 0.4078 0.4102 0.098 Uiso 0.249(6) 1 calc R U P A 2
H1AB H 0.6111 0.4010 0.3206 0.098 Uiso 0.249(6) 1 calc R U P A 2
H1AC H 0.5352 0.3941 0.2685 0.098 Uiso 0.249(6) 1 calc R U P A 2
C3A C 0.514(2) 0.503(2) 0.166(3) 0.059(8) Uani 0.249(6) 1 d D U P A 2
H3AA H 0.5394 0.4772 0.1046 0.089 Uiso 0.249(6) 1 calc R U P A 2
H3AB H 0.5062 0.5494 0.1368 0.089 Uiso 0.249(6) 1 calc R U P A 2
H3AC H 0.4703 0.4806 0.1815 0.089 Uiso 0.249(6) 1 calc R U P A 2

loop_
_atom_site_aniso_label
_atom_site_aniso_U_11
_atom_site_aniso_U_22
_atom_site_aniso_U_33
_atom_site_aniso_U_23
_atom_site_aniso_U_13
_atom_site_aniso_U_12
Ba1 0.01725(9) 0.01725(9) 0.01361(13) 0.000 0.000 0.000
V2 0.0191(2) 0.0197(2) 0.0167(2) -0.00082(19) 0.0029(2) -0.00054(19)
V3 0.0191(3) 0.0198(2) 0.0167(2) 0.00195(19) 0.00299(19) -0.00018(19)
V5 0.0171(2) 0.0179(2) 0.0130(2) -0.00032(17) -0.00093(18) 0.00001(18)
O2 0.0206(9) 0.0179(8) 0.0161(8) -0.0016(9) 0.0019(7) 0.0005(8)
O7 0.0243(11) 0.0196(10) 0.0151(8) 0.0023(8) 0.0020(8) 0.0023(8)
O8 0.0376(15) 0.0367(15) 0.0150(9) 0.0061(10) 0.0033(10) 0.0136(9)
O11 0.0412(12) 0.0228(11) 0.0172(9) 0.0015(9) 0.0069(8) -0.0019(11)
O13 0.0213(11) 0.0306(13) 0.0302(13) 0.0026(10) 0.0041(10) -0.0028(9)
O14 0.0242(11) 0.0232(11) 0.0303(13) 0.0000(10) 0.0060(10) 0.0038(9)
S5 0.0344(4) 0.0280(4) 0.0270(4) -0.0047(3) 0.0032(3) -0.0003(3)
N1 0.0200(13) 0.0200(13) 0.0152(19) 0.000 0.000 0.000
O4 0.0287(13) 0.0287(13) 0.0185(18) 0.000 0.000 0.000
O12 0.0351(14) 0.0493(16) 0.0333(13) 0.0228(12) -0.0018(11) -0.0081(12)
O16 0.0415(14) 0.0219(11) 0.0346(13) -0.0091(10) -0.0065(11) 0.0031(10)
O3 0.0219(10) 0.0258(11) 0.0188(10) -0.0009(8) -0.0030(8) -0.0024(8)
O6 0.0213(10) 0.0194(10) 0.0155(9) 0.0016(8) 0.0013(8) 0.0012(8)
S1 0.0337(4) 0.0290(4) 0.0286(4) 0.0089(3) 0.0035(3) 0.0040(3)
C5 0.055(2) 0.0263(16) 0.0337(16) -0.0058(13) -0.012(2) 0.0007(18)
C4 0.039(2) 0.0256(17) 0.043(2) -0.0040(15) -0.0073(17) 0.0045(14)
C7 0.063(3) 0.036(2) 0.044(2) 0.0109(18) -0.012(2) -0.011(2)
C10 0.054(2) 0.046(2) 0.0296(18) 0.0115(16) -0.0084(17) -0.0015(18)
O5 0.157(8) 0.074(5) 0.015(2) 0.004(3) 0.004(4) -0.080(5)
C2 0.050(3) 0.049(2) 0.0294(17) 0.0058(16) -0.0017(18) -0.0045(18)
N5 0.064(2) 0.068(3) 0.0201(14) -0.0026(15) -0.0003(15) 0.012(2)
C8 0.061(3) 0.039(2) 0.0268(18) 0.0038(16) 0.0026(18) 0.0123(19)
S2 0.0286(7) 0.0436(9) 0.0336(7) -0.0069(6) -0.0007(5) -0.0016(5)
O1 0.042(2) 0.046(2) 0.032(2) 0.0107(17) -0.0101(16) -0.0196(18)
C1 0.034(4) 0.058(6) 0.060(5) 0.017(5) -0.010(4) -0.011(3)
C3 0.051(5) 0.041(3) 0.057(5) 0.017(3) -0.007(4) -0.024(3)
S2A 0.091(5) 0.055(4) 0.090(5) 0.007(4) -0.041(5) -0.025(4)
O1A 0.115(10) 0.15(2) 0.18(3) 0.060(18) -0.056(11) -0.063(11)
C1A 0.044(12) 0.067(8) 0.085(19) 0.007(9) 0.024(11) 0.004(7)
C3A 0.059(15) 0.046(13) 0.071(13) -0.007(10) -0.006(11) 0.000(10)

loop_
_atom_type_symbol
_atom_type_description
_atom_type_scat_dispersion_real
_atom_type_scat_dispersion_imag
_atom_type_scat_source
C C 0.0033 0.0016 'International Tables Vol C Tables 4.2.6.8 and 6.1.1.4'
H H 0.0000 0.0000 'International Tables Vol C Tables 4.2.6.8 and 6.1.1.4'
Ba Ba -0.3244 2.2819 'International Tables Vol C Tables 4.2.6.8 and 6.1.1.4'
N N 0.0061 0.0033 'International Tables Vol C Tables 4.2.6.8 and 6.1.1.4'
O O 0.0106 0.0060 'International Tables Vol C Tables 4.2.6.8 and 6.1.1.4'
S S 0.1246 0.1234 'International Tables Vol C Tables 4.2.6.8 and 6.1.1.4'
V V 0.3005 0.5294 'International Tables Vol C Tables 4.2.6.8 and 6.1.1.4'

loop_
_geom_angle_atom_site_label_1
_geom_angle_atom_site_label_2
_geom_angle_atom_site_label_3
_geom_angle
_geom_angle_site_symmetry_1
_geom_angle_site_symmetry_3
_geom_angle_publ_flag
O12 Ba1 O12 130.97(8) 6_666 3_655 ?
O12 Ba1 O12 130.97(8) 6_666 . ?
O12 Ba1 O12 71.87(13) 3_655 . ?
O12 Ba1 O12 130.97(8) 3_655 8_656 ?
O12 Ba1 O12 71.87(13) 6_666 8_656 ?
O12 Ba1 O12 130.97(8) 8_656 . ?
O16 Ba1 O12 81.36(8) . 6_666 ?
O16 Ba1 O12 81.36(8) 8_656 . ?
O16 Ba1 O12 72.87(8) . 8_656 ?
O16 Ba1 O12 70.29(9) 6_666 6_666 ?
O16 Ba1 O12 81.36(8) 6_666 3_655 ?
O16 Ba1 O12 141.44(9) 8_656 6_666 ?
O16 Ba1 O12 141.44(9) 3_655 . ?
O16 Ba1 O12 72.88(8) 3_655 6_666 ?
O16 Ba1 O12 70.29(9) . . ?
O16 Ba1 O12 72.88(8) 8_656 3_655 ?
O16 Ba1 O12 70.29(9) 8_656 8_656 ?
O16 Ba1 O12 141.44(9) . 3_655 ?
O16 Ba1 O12 70.29(9) 3_655 3_655 ?
O16 Ba1 O12 141.44(9) 6_666 8_656 ?
O16 Ba1 O12 72.88(8) 6_666 . ?
O16 Ba1 O12 81.36(8) 3_655 8_656 ?
O16 Ba1 O16 94.32(3) 6_666 3_655 ?
O16 Ba1 O16 94.32(3) 8_656 3_655 ?
O16 Ba1 O16 94.32(3) . 6_666 ?
O16 Ba1 O16 94.32(3) . 8_656 ?
O16 Ba1 O16 148.13(11) . 3_655 ?
O16 Ba1 O16 148.13(11) 8_656 6_666 ?
O2 V2 V3 120.86(7) . 4 ?
O2 V2 O7 85.73(9) . 4 ?
O7 V2 V3 42.75(6) 4 4 ?
O8 V2 V3 37.80(7) 4 4 ?
O8 V2 O2 146.50(10) 4 . ?
O8 V2 O7 80.50(10) 4 4 ?
O11 V2 V3 126.26(8) . 4 ?
O11 V2 O2 81.58(10) . . ?
O11 V2 O7 150.20(10) . 4 ?
O11 V2 O8 95.55(11) . 4 ?
O14 V2 V3 111.52(9) . 4 ?
O14 V2 O2 106.66(11) . . ?
O14 V2 O7 103.83(11) . 4 ?
O14 V2 O8 106.24(12) . 4 ?
O14 V2 O11 105.61(12) . . ?
O2 V3 V2 111.30(6) . 2 ?
O2 V3 O7 76.12(9) . . ?
O7 V3 V2 41.76(6) . 2 ?
O8 V3 V2 38.82(7) . 2 ?
O8 V3 O2 141.70(10) . . ?
O8 V3 O7 80.53(10) . . ?
O8 V3 O11 103.22(11) . . ?
O11 V3 V2 131.21(8) . 2 ?
O11 V3 O2 80.68(9) . . ?
O11 V3 O7 145.05(10) . . ?
O13 V3 V2 113.36(10) . 2 ?
O13 V3 O2 108.05(11) . . ?
O13 V3 O7 105.60(11) . . ?
O13 V3 O8 107.23(13) . . ?
O13 V3 O11 106.26(12) . . ?
O7 V5 O2 76.08(9) . . ?
O3 V5 O2 103.13(10) . . ?
O3 V5 O7 103.55(10) . . ?
O3 V5 O6 101.68(11) . 4 ?
O3 V5 O6 104.90(11) . . ?
O6 V5 O2 84.46(9) 4 . ?
O6 V5 O2 151.44(9) . . ?
O6 V5 O7 92.08(10) . . ?
O6 V5 O7 150.99(9) 4 . ?
O6 V5 O6 95.09(14) . 4 ?
V2 O2 V3 95.35(8) . . ?
V2 O2 V5 150.42(12) . . ?
V3 O2 V5 102.63(11) . . ?
V2 O7 V3 95.49(8) 2 . ?
V5 O7 V2 143.87(12) . 2 ?
V5 O7 V3 105.03(11) . . ?
V3 O8 V2 103.38(10) . 2 ?
V3 O11 V2 102.38(10) . . ?
O16 S5 C5 105.36(17) . . ?
O16 S5 C4 105.81(17) . . ?
C4 S5 C5 97.6(2) . . ?
O4 N1 O5 121.0(3) . . ?
O4 N1 O5 121.0(3) . 4_565 ?
O4 N1 O5 121.0(3) . 3_665 ?
O4 N1 O5 121.0(3) . 2_655 ?
O5 N1 O5 74.6(3) 3_665 4_565 ?
O5 N1 O5 74.6(3) 4_565 . ?
O5 N1 O5 74.6(3) 2_655 . ?
O5 N1 O5 74.6(3) 3_665 2_655 ?
O5 N1 O5 118.0(6) 3_665 . ?
O5 N1 O5 118.0(6) 2_655 4_565 ?
S1 O12 Ba1 124.69(15) . . ?
S5 O16 Ba1 124.66(15) . . ?
V5 O6 V5 140.29(12) . 2 ?
O12 S1 C7 105.6(2) . . ?
O12 S1 C10 106.50(19) . . ?
C10 S1 C7 98.0(2) . . ?
S5 C5 H5A 109.5 . . ?
S5 C5 H5B 109.5 . . ?
S5 C5 H5C 109.5 . . ?
H5A C5 H5B 109.5 . . ?
H5A C5 H5C 109.5 . . ?
H5B C5 H5C 109.5 . . ?
S5 C4 H4A 109.5 . . ?
S5 C4 H4B 109.5 . . ?
S5 C4 H4C 109.5 . . ?
H4A C4 H4B 109.5 . . ?
H4A C4 H4C 109.5 . . ?
H4B C4 H4C 109.5 . . ?
S1 C7 H7A 109.5 . . ?
S1 C7 H7B 109.5 . . ?
S1 C7 H7C 109.5 . . ?
H7A C7 H7B 109.5 . . ?
H7A C7 H7C 109.5 . . ?
H7B C7 H7C 109.5 . . ?
S1 C10 H10A 109.5 . . ?
S1 C10 H10B 109.5 . . ?
S1 C10 H10C 109.5 . . ?
H10A C10 H10B 109.5 . . ?
H10A C10 H10C 109.5 . . ?
H10B C10 H10C 109.5 . . ?
N1 O5 O5 52.69(14) . 2_655 ?
N1 O5 O5 52.69(14) . 4_565 ?
O5 O5 O5 89.998(6) 2_655 4_565 ?
H2A C2 H2B 107.9 . . ?
N5 C2 H2A 109.2 . . ?
N5 C2 H2B 109.2 . . ?
N5 C2 C8 112.2(3) . . ?
C8 C2 H2A 109.2 . . ?
C8 C2 H2B 109.2 . . ?
C2 N5 H5D 108.4 . . ?
C2 N5 H5E 108.4 . . ?
C2 N5 C8 115.5(3) . 4 ?
H5D N5 H5E 107.5 . . ?
C8 N5 H5D 108.4 4 . ?
C8 N5 H5E 108.4 4 . ?
C2 C8 N5 115.1(4) . 2 ?
C2 C8 H8A 108.5 . . ?
C2 C8 H8B 108.5 . . ?
N5 C8 H8A 108.5 2 . ?
N5 C8 H8B 108.5 2 . ?
H8A C8 H8B 107.5 . . ?
O1 S2 C1 107.7(5) . . ?
O1 S2 C3 104.5(3) . . ?
C1 S2 C3 97.1(5) . . ?
S2 C1 H1A 109.5 . . ?
S2 C1 H1B 109.5 . . ?
S2 C1 H1C 109.5 . . ?
H1A C1 H1B 109.5 . . ?
H1A C1 H1C 109.5 . . ?
H1B C1 H1C 109.5 . . ?
S2 C3 H3A 109.5 . . ?
S2 C3 H3B 109.5 . . ?
S2 C3 H3C 109.5 . . ?
H3A C3 H3B 109.5 . . ?
H3A C3 H3C 109.5 . . ?
H3B C3 H3C 109.5 . . ?
O1A S2A C1A 108.9(19) . . ?
O1A S2A C3A 115(2) . . ?
C1A S2A C3A 97.1(15) . . ?
S2A C1A H1AA 109.5 . . ?
S2A C1A H1AB 109.5 . . ?
S2A C1A H1AC 109.5 . . ?
H1AA C1A H1AB 109.5 . . ?
H1AA C1A H1AC 109.5 . . ?
H1AB C1A H1AC 109.5 . . ?
S2A C3A H3AA 109.5 . . ?
S2A C3A H3AB 109.5 . . ?
S2A C3A H3AC 109.5 . . ?
H3AA C3A H3AB 109.5 . . ?
H3AA C3A H3AC 109.5 . . ?
H3AB C3A H3AC 109.5 . . ?

loop_
_geom_bond_atom_site_label_1
_geom_bond_atom_site_label_2
_geom_bond_distance
_geom_bond_site_symmetry_2
_geom_bond_publ_flag
Ba1 O12 2.783(3) 6_666 ?
Ba1 O12 2.783(2) . ?
Ba1 O12 2.783(2) 3_655 ?
Ba1 O12 2.783(2) 8_656 ?
Ba1 O16 2.745(2) . ?
Ba1 O16 2.745(2) 3_655 ?
Ba1 O16 2.745(2) 8_656 ?
Ba1 O16 2.745(2) 6_666 ?
V2 V3 2.8621(7) 4 ?
V2 O2 1.896(2) . ?
V2 O7 1.915(2) 4 ?
V2 O8 1.844(3) 4 ?
V2 O11 1.831(2) . ?
V2 O14 1.593(2) . ?
V3 V2 2.8621(7) 2 ?
V3 O2 1.945(2) . ?
V3 O7 1.952(2) . ?
V3 O8 1.803(3) . ?
V3 O11 1.813(2) . ?
V3 O13 1.595(3) . ?
V5 O2 1.984(2) . ?
V5 O7 1.914(2) . ?
V5 O3 1.596(2) . ?
V5 O6 1.890(2) 4 ?
V5 O6 1.726(2) . ?
O7 V2 1.915(2) 2 ?
O8 V2 1.844(3) 2 ?
S5 O16 1.514(3) . ?
S5 C5 1.773(4) . ?
S5 C4 1.767(4) . ?
N1 O4 1.226(6) . ?
N1 O5 1.231(6) 3_665 ?
N1 O5 1.231(6) . ?
N1 O5 1.231(6) 2_655 ?
N1 O5 1.231(6) 4_565 ?
O12 S1 1.494(3) . ?
O6 V5 1.890(2) 2 ?
S1 C7 1.780(5) . ?
S1 C10 1.776(4) . ?
C5 H5A 0.9800 . ?
C5 H5B 0.9800 . ?
C5 H5C 0.9800 . ?
C4 H4A 0.9800 . ?
C4 H4B 0.9800 . ?
C4 H4C 0.9800 . ?
C7 H7A 0.9800 . ?
C7 H7B 0.9800 . ?
C7 H7C 0.9800 . ?
C10 H10A 0.9800 . ?
C10 H10B 0.9800 . ?
C10 H10C 0.9800 . ?
O5 O5 1.493(8) 2_655 ?
O5 O5 1.493(8) 4_565 ?
C2 H2A 0.9900 . ?
C2 H2B 0.9900 . ?
C2 N5 1.441(5) . ?
C2 C8 1.473(6) . ?
N5 H5D 0.9100 . ?
N5 H5E 0.9100 . ?
N5 C8 1.520(6) 4 ?
C8 N5 1.520(6) 2 ?
C8 H8A 0.9900 . ?
C8 H8B 0.9900 . ?
S2 O1 1.483(5) . ?
S2 C1 1.767(12) . ?
S2 C3 1.794(7) . ?
C1 H1A 0.9800 . ?
C1 H1B 0.9800 . ?
C1 H1C 0.9800 . ?
C3 H3A 0.9800 . ?
C3 H3B 0.9800 . ?
C3 H3C 0.9800 . ?
S2A O1A 1.439(18) . ?
S2A C1A 1.76(2) . ?
S2A C3A 1.761(18) . ?
C1A H1AA 0.9800 . ?
C1A H1AB 0.9800 . ?
C1A H1AC 0.9800 . ?
C3A H3AA 0.9800 . ?
C3A H3AB 0.9800 . ?
C3A H3AC 0.9800 . ?

loop_
_geom_torsion_atom_site_label_1
_geom_torsion_atom_site_label_2
_geom_torsion_atom_site_label_3
_geom_torsion_atom_site_label_4
_geom_torsion
_geom_torsion_site_symmetry_1
_geom_torsion_site_symmetry_2
_geom_torsion_site_symmetry_3
_geom_torsion_site_symmetry_4
_geom_torsion_publ_flag
Ba1 O12 S1 C7 -90.9(2) . . . . ?
Ba1 O12 S1 C10 165.7(2) . . . . ?
V2 V3 O11 V2 -110.06(10) 2 . . . ?
V3 V2 O2 V3 -127.30(6) 4 . . . ?
V3 V2 O2 V5 0.3(3) 4 . . . ?
V3 V2 O11 V3 122.15(9) 4 . . . ?
O2 V2 O11 V3 -0.16(10) . . . . ?
O2 V3 O8 V2 50.3(2) . . . 2 ?
O2 V3 O11 V2 0.16(10) . . . . ?
O2 V5 O6 V5 -4.7(3) . . . 2 ?
O7 V2 O2 V3 -152.81(9) 4 . . . ?
O7 V2 O2 V5 -25.2(2) 4 . . . ?
O7 V2 O11 V3 65.6(2) 4 . . . ?
O7 V3 O8 V2 -2.56(10) . . . 2 ?
O7 V3 O11 V2 -48.6(2) . . . . ?
O7 V5 O6 V5 59.4(2) . . . 2 ?
O8 V2 O2 V3 -87.20(18) 4 . . . ?
O8 V2 O2 V5 40.4(3) 4 . . . ?
O8 V2 O11 V3 146.20(12) 4 . . . ?
O8 V3 O11 V2 -140.96(12) . . . . ?
O11 V2 O2 V3 0.15(9) . . . . ?
O11 V2 O2 V5 127.7(2) . . . . ?
O11 V3 O8 V2 141.96(11) . . . 2 ?
O13 V3 O8 V2 -106.08(14) . . . 2 ?
O13 V3 O11 V2 106.37(13) . . . . ?
O14 V2 O2 V3 104.01(11) . . . . ?
O14 V2 O2 V5 -128.4(2) . . . . ?
O14 V2 O11 V3 -105.21(14) . . . . ?
O4 N1 O5 O5 -117.2(2) . . . 4_565 ?
O4 N1 O5 O5 117.2(2) . . . 2_655 ?
O3 V5 O6 V5 164.01(19) . . . 2 ?
O6 V5 O6 V5 -92.46(19) 4 . . 2 ?
C5 S5 O16 Ba1 -84.3(2) . . . . ?
C4 S5 O16 Ba1 172.91(18) . . . . ?
O5 N1 O5 O5 -62.8(2) 3_665 . . 2_655 ?
O5 N1 O5 O5 125.5(4) 2_655 . . 4_565 ?
O5 N1 O5 O5 -125.5(4) 4_565 . . 2_655 ?
O5 N1 O5 O5 62.8(2) 3_665 . . 4_565 ?
N5 C2 C8 N5 -66.7(5) . . . 2 ?
C8 C2 N5 C8 159.2(4) . . . 4 ?

loop_
_twin_individual_id
_twin_individual_mass_fraction_refined
1 0.5000(8)
2 0.5000(8)
